data_4134034
loop_
_publ_author_name
'Ma, Yu-Juan'
'Hu, Ji-Xiang'
'Han, Song-De'
'Pan, Jie'
'Li, Jin-Hua'
'Wang, Guo-Ming'

_publ_section_title
;
 Manipulating On/Off Single-Molecule Magnet Behavior in a Dy(III)-Based
 Photochromic Complex.
;
_journal_name_full 'Journal of the American Chemical Society'
_journal_paper_doi 10.1021/jacs.9b13461
_journal_year 2020
_chemical_formula_sum 'C50 H91 Gd3 N12 O59 P14'
_chemical_formula_weight 2709.67
_space_group_crystal_system triclinic
_space_group_IT_number 2
_space_group_name_Hall '-P 1'
_space_group_name_H-M_alt 'P -1'
_atom_sites_solution_hydrogens mixed
_audit_creation_method SHELXL-2016/6
_cell_angle_alpha 73.138(5)
_cell_angle_beta 69.411(6)
_cell_angle_gamma 65.445(7)
_cell_formula_units_Z 2
_cell_length_a 15.0885(11)
_cell_length_b 17.6798(11)
_cell_length_c 20.2814(12)
_cell_measurement_reflns_used 6210
_cell_measurement_temperature 293(2)
_cell_measurement_theta_max 31.9040
_cell_measurement_theta_min 2.6780
_cell_volume 4540.4(6)
_computing_cell_refinement 'CrysAlisPro 1.171.39.16b (Rigaku OD, 2015)'
_computing_data_collection 'CrysAlisPro 1.171.39.16b (Rigaku OD, 2015)'
_computing_data_reduction 'CrysAlisPro 1.171.39.16b (Rigaku OD, 2015)'
_computing_structure_refinement 'SHELXL-2016/6 (Sheldrick, 2016)'
_diffrn_ambient_temperature 293(2)
_diffrn_measured_fraction_theta_full 0.999
_diffrn_measured_fraction_theta_max 0.999
_diffrn_measurement_device_type 'XtaLAB Mini (ROW)'
_diffrn_measurement_method '\w scans'
_diffrn_radiation_type MoK\a
_diffrn_radiation_wavelength 0.71073
_diffrn_reflns_av_R_equivalents 0.0399
_diffrn_reflns_av_unetI/netI 0.0714
_diffrn_reflns_Laue_measured_fraction_full 0.999
_diffrn_reflns_Laue_measured_fraction_max 0.999
_diffrn_reflns_limit_h_max 17
_diffrn_reflns_limit_h_min -17
_diffrn_reflns_limit_k_max 21
_diffrn_reflns_limit_k_min -21
_diffrn_reflns_limit_l_max 24
_diffrn_reflns_limit_l_min -16
_diffrn_reflns_number 25948
_diffrn_reflns_point_group_measured_fraction_full 0.999
_diffrn_reflns_point_group_measured_fraction_max 0.999
_diffrn_reflns_theta_full 25.010
_diffrn_reflns_theta_max 25.010
_diffrn_reflns_theta_min 2.570
_diffrn_source 'fine-focus sealed X-ray tube'
_exptl_absorpt_coefficient_mu 2.529
_exptl_absorpt_correction_T_max 1.00000
_exptl_absorpt_correction_T_min 0.90093
_exptl_absorpt_correction_type multi-scan
_exptl_absorpt_process_details
;
CrysAlisPro 1.171.39.16b (Rigaku Oxford Diffraction, 2015)
Empirical absorption correction using spherical harmonics,
 implemented in SCALE3 ABSPACK scaling algorithm.
;
_exptl_crystal_colour colorless
_exptl_crystal_density_diffrn 1.982
_exptl_crystal_description PLATE
_exptl_crystal_F_000 2698
_exptl_crystal_size_max 0.22
_exptl_crystal_size_mid 0.21
_exptl_crystal_size_min 0.2
_refine_diff_density_max 3.621
_refine_diff_density_min -1.507
_refine_diff_density_rms 0.161
_refine_ls_extinction_method none
_refine_ls_goodness_of_fit_ref 1.021
_refine_ls_hydrogen_treatment constr
_refine_ls_matrix_type full
_refine_ls_number_parameters 1250
_refine_ls_number_reflns 15960
_refine_ls_number_restraints 1
_refine_ls_restrained_S_all 1.022
_refine_ls_R_factor_all 0.0724
_refine_ls_R_factor_gt 0.0456
_refine_ls_shift/su_max 0.001
_refine_ls_shift/su_mean 0.000
_refine_ls_structure_factor_coef Fsqd
_refine_ls_weighting_details 'w=1/[\s^2^(Fo^2^)+(0.0651P)^2^] where P=(Fo^2^+2Fc^2^)/3'
_refine_ls_weighting_scheme calc
_refine_ls_wR_factor_gt 0.1177
_refine_ls_wR_factor_ref 0.1279
_reflns_Friedel_coverage 0.000
_reflns_number_gt 11610
_reflns_number_total 15960
_reflns_threshold_expression 'I > 2\s(I)'
_cod_data_source_file ja9b13461_si_002.cif
_cod_data_source_block QDU-1(Gd)
_cod_database_code 4134034
_shelx_shelxl_version_number 2016/6
_shelx_space_group_comment
;
The symmetry employed for this shelxl refinement is uniquely defined
by the following loop, which should always be used as a source of
symmetry information in preference to the above space-group names.
They are only intended as comments.
;

loop_
_space_group_symop_operation_xyz
'x, y, z'
'-x, -y, -z'

loop_
_atom_site_label
_atom_site_type_symbol
_atom_site_fract_x
_atom_site_fract_y
_atom_site_fract_z
_atom_site_U_iso_or_equiv
_atom_site_adp_type
_atom_site_occupancy
_atom_site_site_symmetry_order
_atom_site_calc_flag
_atom_site_refinement_flags_posn
_atom_site_refinement_flags_adp
C1 C 0.9502(5) 0.8331(5) 0.0788(4) 0.0200(15) Uani 1 1 d . .
C2 C 0.8892(6) 0.8704(5) 0.0249(4) 0.0317(19) Uani 1 1 d . .
H2A H 0.869532 0.930702 0.016064 0.048 Uiso 1 1 calc R U
H2B H 0.829857 0.855042 0.043053 0.048 Uiso 1 1 calc R U
H2C H 0.929196 0.849143 -0.018894 0.048 Uiso 1 1 calc R U
C3 C 0.9101(5) 0.5961(4) 0.4079(4) 0.0175(15) Uani 1 1 d . .
C4 C 0.8288(6) 0.5598(5) 0.4547(4) 0.0339(19) Uani 1 1 d . .
H4A H 0.859345 0.500100 0.468783 0.051 Uiso 1 1 calc R U
H4B H 0.781752 0.570294 0.428433 0.051 Uiso 1 1 calc R U
H4C H 0.793864 0.586051 0.496468 0.051 Uiso 1 1 calc R U
C5 C 0.5058(5) 0.7307(5) 0.3952(4) 0.0276(18) Uani 1 1 d D .
C6 C 0.4006(6) 0.7372(5) 0.4401(4) 0.040(2) Uani 1 1 d . .
H6A H 0.403636 0.690676 0.479084 0.060 Uiso 1 1 calc R U
H6B H 0.362614 0.735872 0.411374 0.060 Uiso 1 1 calc R U
H6C H 0.368274 0.789241 0.458479 0.060 Uiso 1 1 calc R U
C7 C 0.7327(5) 0.6292(5) 0.0798(4) 0.0243(17) Uani 1 1 d . .
C8 C 0.7052(6) 0.6005(5) 0.0274(4) 0.034(2) Uani 1 1 d . .
H8A H 0.679426 0.648351 -0.006730 0.051 Uiso 1 1 calc R U
H8B H 0.654669 0.575297 0.053256 0.051 Uiso 1 1 calc R U
H8C H 0.764404 0.559957 0.002835 0.051 Uiso 1 1 calc R U
C9 C 0.1104(5) 0.8017(5) 0.4035(4) 0.0211(16) Uani 1 1 d . .
C10 C 0.1308(6) 0.8280(5) 0.4596(4) 0.032(2) Uani 1 1 d . .
H10A H 0.088375 0.885527 0.463871 0.048 Uiso 1 1 calc R U
H10B H 0.200405 0.823113 0.445885 0.048 Uiso 1 1 calc R U
H10C H 0.116464 0.792243 0.504634 0.048 Uiso 1 1 calc R U
C11 C 0.3536(5) 0.6808(5) 0.0825(4) 0.0251(17) Uani 1 1 d . .
C12 C 0.3145(7) 0.6605(6) 0.0336(4) 0.044(2) Uani 1 1 d . .
H12A H 0.313166 0.702569 -0.008845 0.067 Uiso 1 1 calc R U
H12B H 0.247313 0.659958 0.057452 0.067 Uiso 1 1 calc R U
H12C H 0.357849 0.606160 0.020858 0.067 Uiso 1 1 calc R U
C13 C 0.1823(6) 0.0729(5) 0.4438(5) 0.035(2) Uani 1 1 d . .
C14 C 0.1344(7) 0.0129(6) 0.5044(5) 0.047(2) Uani 1 1 d . .
H14A H 0.114506 0.031382 0.549187 0.071 Uiso 1 1 calc R U
H14B H 0.182924 -0.043439 0.506732 0.071 Uiso 1 1 calc R U
H14C H 0.076148 0.013699 0.494646 0.071 Uiso 1 1 calc R U
C15 C 0.8111(7) 0.4269(5) 0.3308(5) 0.043(2) Uani 1 1 d . .
H15 H 0.793246 0.484726 0.327290 0.051 Uiso 1 1 calc R U
C16 C 0.7414(7) 0.3961(5) 0.3348(5) 0.040(2) Uani 1 1 d . .
H16 H 0.675882 0.432257 0.334216 0.048 Uiso 1 1 calc R U
C17 C 0.7681(6) 0.3094(5) 0.3397(4) 0.0292(18) Uani 1 1 d . .
C18 C 0.8629(6) 0.2602(5) 0.3398(5) 0.040(2) Uani 1 1 d . .
H18 H 0.882302 0.202365 0.342126 0.048 Uiso 1 1 calc R U
C19 C 0.9331(7) 0.2932(6) 0.3365(5) 0.045(2) Uani 1 1 d . .
H19 H 0.998812 0.258147 0.337592 0.054 Uiso 1 1 calc R U
C20 C 0.6912(6) 0.2755(5) 0.3425(4) 0.0288(18) Uani 1 1 d . .
C21 C 0.5307(6) 0.2950(5) 0.3476(4) 0.0258(17) Uani 1 1 d . .
C22 C 0.4276(6) 0.3521(5) 0.3457(4) 0.0325(19) Uani 1 1 d . .
C23 C 0.4040(6) 0.4389(5) 0.3375(4) 0.038(2) Uani 1 1 d . .
H23 H 0.451496 0.460168 0.336455 0.045 Uiso 1 1 calc R U
C24 C 0.3108(6) 0.4916(5) 0.3310(4) 0.039(2) Uani 1 1 d . .
H24 H 0.293872 0.549481 0.326237 0.047 Uiso 1 1 calc R U
C25 C 0.2617(7) 0.3797(7) 0.3407(6) 0.055(3) Uani 1 1 d . .
H25 H 0.211696 0.360908 0.342376 0.067 Uiso 1 1 calc R U
C26 C 0.3544(6) 0.3231(6) 0.3480(6) 0.051(3) Uani 1 1 d . .
H26 H 0.367939 0.265470 0.354312 0.061 Uiso 1 1 calc R U
C27 C 0.6513(5) 0.1671(5) 0.3417(4) 0.0272(18) Uani 1 1 d . .
C28 C 0.6813(5) 0.0761(4) 0.3394(4) 0.0245(17) Uani 1 1 d . .
C29 C 0.6082(6) 0.0440(5) 0.3432(5) 0.034(2) Uani 1 1 d . .
H29 H 0.540657 0.078461 0.349599 0.041 Uiso 1 1 calc R U
C30 C 0.6378(7) -0.0382(5) 0.3375(5) 0.040(2) Uani 1 1 d . .
H30 H 0.590653 -0.060810 0.340186 0.047 Uiso 1 1 calc R U
C31 C 0.8062(6) -0.0589(5) 0.3256(4) 0.036(2) Uani 1 1 d . .
H31 H 0.872773 -0.095602 0.320183 0.043 Uiso 1 1 calc R U
C32 C 0.7810(6) 0.0235(5) 0.3314(4) 0.0290(18) Uani 1 1 d . .
H32 H 0.830026 0.043355 0.329927 0.035 Uiso 1 1 calc R U
C33 C 0.2000(6) 0.4649(5) 0.1628(4) 0.0309(18) Uani 1 1 d . .
H33 H 0.244586 0.488770 0.162659 0.037 Uiso 1 1 calc R U
C34 C 0.2322(6) 0.3808(5) 0.1633(4) 0.0277(18) Uani 1 1 d . .
H34 H 0.297790 0.346452 0.165285 0.033 Uiso 1 1 calc R U
C35 C 0.1653(5) 0.3468(4) 0.1607(4) 0.0212(16) Uani 1 1 d . .
C36 C 0.0669(5) 0.3994(5) 0.1589(4) 0.0267(17) Uani 1 1 d . .
H36 H 0.021921 0.378063 0.155636 0.032 Uiso 1 1 calc R U
C37 C 0.0376(6) 0.4830(5) 0.1619(4) 0.0299(18) Uani 1 1 d . .
H37 H -0.028873 0.518376 0.163466 0.036 Uiso 1 1 calc R U
C38 C 0.1993(5) 0.2549(4) 0.1597(4) 0.0208(16) Uani 1 1 d . .
C39 C 0.1674(5) 0.1422(4) 0.1612(4) 0.0193(15) Uani 1 1 d . .
C40 C 0.0952(5) 0.1041(4) 0.1629(4) 0.0222(16) Uani 1 1 d . .
C41 C -0.0057(6) 0.1507(5) 0.1715(4) 0.0321(19) Uani 1 1 d . .
H41 H -0.029829 0.207130 0.176240 0.039 Uiso 1 1 calc R U
C42 C -0.0710(6) 0.1145(5) 0.1731(5) 0.036(2) Uani 1 1 d . .
H42 H -0.139764 0.145617 0.180503 0.044 Uiso 1 1 calc R U
C43 C 0.0603(6) -0.0119(5) 0.1565(4) 0.0327(19) Uani 1 1 d . .
H43 H 0.082216 -0.067855 0.151295 0.039 Uiso 1 1 calc R U
C44 C 0.1297(6) 0.0204(5) 0.1562(4) 0.0307(19) Uani 1 1 d . .
H44 H 0.197431 -0.013090 0.151545 0.037 Uiso 1 1 calc R U
C45 C 0.3226(5) 0.1298(4) 0.1567(4) 0.0240(16) Uani 1 1 d . .
C46 C 0.4289(6) 0.0764(5) 0.1595(4) 0.0296(18) Uani 1 1 d . .
C47 C 0.4934(6) 0.1104(6) 0.1634(6) 0.052(3) Uani 1 1 d . .
H47 H 0.472840 0.167722 0.163637 0.062 Uiso 1 1 calc R U
C48 C 0.5898(7) 0.0567(7) 0.1670(6) 0.058(3) Uani 1 1 d . .
H48 H 0.635871 0.078080 0.168465 0.069 Uiso 1 1 calc R U
C49 C 0.5577(7) -0.0597(6) 0.1642(5) 0.046(2) Uani 1 1 d . .
H49 H 0.580035 -0.117142 0.163371 0.055 Uiso 1 1 calc R U
C50 C 0.4607(6) -0.0086(5) 0.1608(5) 0.040(2) Uani 1 1 d . .
H50 H 0.416539 -0.031905 0.159306 0.048 Uiso 1 1 calc R U
Gd1 Gd 1.08207(2) 0.72045(2) 0.24439(2) 0.01337(9) Uani 1 1 d . .
Gd2 Gd 0.77117(2) 0.70245(2) 0.23930(2) 0.01553(10) Uani 1 1 d . .
Gd3 Gd 0.39669(2) 0.73470(2) 0.24445(2) 0.01705(10) Uani 1 1 d . .
N1 N 0.9043(5) 0.3769(4) 0.3318(4) 0.0358(17) Uani 1 1 d . .
H1 H 0.947403 0.398303 0.329382 0.043 Uiso 1 1 calc R U
N2 N 0.7214(5) 0.1936(4) 0.3411(4) 0.0314(16) Uani 1 1 d . .
N3 N 0.5958(5) 0.3291(4) 0.3458(4) 0.0309(16) Uani 1 1 d . .
N4 N 0.5548(5) 0.2142(4) 0.3458(4) 0.0308(15) Uani 1 1 d . .
N5 N 0.2438(5) 0.4618(5) 0.3314(4) 0.0418(19) Uani 1 1 d . .
H5 H 0.186163 0.496913 0.325287 0.050 Uiso 1 1 calc R U
N6 N 0.7353(6) -0.0859(4) 0.3278(4) 0.0391(18) Uani 1 1 d . .
H6 H 0.753176 -0.137296 0.322769 0.047 Uiso 1 1 calc R U
N7 N 0.1046(5) 0.5137(4) 0.1626(3) 0.0305(16) Uani 1 1 d . .
H7 H 0.085653 0.566712 0.162924 0.037 Uiso 1 1 calc R U
N8 N 0.2965(4) 0.2117(4) 0.1559(3) 0.0257(14) Uani 1 1 d . .
N9 N 0.1304(4) 0.2242(4) 0.1641(4) 0.0274(15) Uani 1 1 d . .
N10 N 0.2620(5) 0.0924(4) 0.1567(3) 0.0261(14) Uani 1 1 d . .
N11 N -0.0358(5) 0.0345(4) 0.1640(3) 0.0290(15) Uani 1 1 d . .
H11 H -0.076731 0.012740 0.163039 0.035 Uiso 1 1 calc R U
N12 N 0.6172(5) -0.0267(5) 0.1684(4) 0.048(2) Uani 1 1 d . .
H12 H 0.676789 -0.059326 0.172377 0.057 Uiso 1 1 calc R U
O1 O 0.9537(4) 0.8370(3) 0.2082(3) 0.0256(12) Uani 1 1 d . .
O2 O 0.8418(4) 0.9680(3) 0.1499(3) 0.0262(12) Uani 1 1 d . .
O3 O 0.7910(3) 0.8406(3) 0.1947(3) 0.0245(12) Uani 1 1 d . .
O4 O 1.0577(3) 0.6843(3) 0.1476(2) 0.0197(11) Uani 1 1 d . .
O5 O 1.0560(4) 0.6909(4) 0.0229(3) 0.0319(13) Uani 1 1 d . .
H5A H 1.042310 0.646451 0.017093 0.048 Uiso 1 1 d R U
O6 O 0.9003(3) 0.6917(3) 0.1252(2) 0.0214(11) Uani 1 1 d . .
O7 O 1.0375(4) 0.8586(3) 0.0495(3) 0.0266(12) Uani 1 1 d . .
H7A H 1.081894 0.839587 0.075740 0.040 Uiso 1 1 d R U
O8 O 0.9428(3) 0.7437(3) 0.3500(3) 0.0213(11) Uani 1 1 d . .
O9 O 0.8093(4) 0.7334(3) 0.4658(3) 0.0315(13) Uani 1 1 d . .
H9 H 0.782215 0.787234 0.472099 0.047 Uiso 1 1 d R U
O10 O 0.7795(4) 0.7389(3) 0.3494(3) 0.0248(12) Uani 1 1 d . .
O11 O 1.0706(3) 0.5819(3) 0.2932(2) 0.0194(10) Uani 1 1 d . .
O12 O 1.0070(4) 0.4613(3) 0.3387(3) 0.0238(11) Uani 1 1 d . .
O13 O 0.9070(3) 0.5972(3) 0.2763(3) 0.0258(12) Uani 1 1 d . .
O14 O 0.9849(4) 0.5749(3) 0.4459(3) 0.0308(13) Uani 1 1 d . .
H14 H 0.986063 0.595498 0.482626 0.046 Uiso 1 1 d R U
O15 O 0.6149(3) 0.8089(3) 0.2875(3) 0.0235(11) Uani 1 1 d . .
O16 O 0.4534(4) 0.9005(3) 0.3539(3) 0.0363(14) Uani 1 1 d . .
H16A H 0.387931 0.925668 0.354222 0.054 Uiso 1 1 d R U
O17 O 0.4465(3) 0.8198(3) 0.2758(2) 0.0185(10) Uani 1 1 d . .
O18 O 0.6791(3) 0.6239(3) 0.3312(3) 0.0214(11) Uani 1 1 d . .
O19 O 0.5513(4) 0.5590(3) 0.4176(3) 0.0330(13) Uani 1 1 d . .
H19A H 0.576410 0.529040 0.456838 0.049 Uiso 1 1 d R U
O20 O 0.5229(3) 0.6382(3) 0.3007(2) 0.0206(11) Uani 1 1 d . .
O21 O 0.5663(5) 0.7307(5) 0.4390(4) 0.072(2) Uani 1 1 d D .
H21 H 0.623546 0.727249 0.413987 0.109 Uiso 1 1 calc R U
O22 O 0.6791(4) 0.7511(3) 0.1541(3) 0.0277(12) Uani 1 1 d . .
O23 O 0.6368(4) 0.7939(4) 0.0380(3) 0.0394(14) Uani 1 1 d . .
H23A H 0.577421 0.834945 0.033775 0.059 Uiso 1 1 d R U
O24 O 0.5357(3) 0.7210(3) 0.1422(2) 0.0263(12) Uani 1 1 d . .
O25 O 0.7957(3) 0.5784(3) 0.1980(3) 0.0233(11) Uani 1 1 d . .
O26 O 0.8271(4) 0.4648(3) 0.1308(3) 0.0346(14) Uani 1 1 d . .
O27 O 0.6540(4) 0.5344(3) 0.2004(3) 0.0285(12) Uani 1 1 d . .
H27 H 0.614407 0.570228 0.232820 0.043 Uiso 1 1 d R U
O28 O 0.8259(3) 0.6451(4) 0.0419(3) 0.0303(13) Uani 1 1 d . .
H28 H 0.852236 0.662140 0.067396 0.045 Uiso 1 1 d R U
O29 O 0.2384(4) 0.8639(3) 0.2899(3) 0.0267(12) Uani 1 1 d . .
O30 O 0.0560(4) 0.9596(3) 0.3264(3) 0.0320(13) Uani 1 1 d . .
O31 O 0.1023(4) 0.8336(3) 0.2700(3) 0.0297(12) Uani 1 1 d . .
O32 O 0.2974(4) 0.6885(3) 0.3542(3) 0.0283(12) Uani 1 1 d . .
O33 O 0.1879(4) 0.6400(3) 0.4663(3) 0.0318(13) Uani 1 1 d . .
H33A H 0.116665 0.645993 0.489739 0.048 Uiso 1 1 d R U
O34 O 0.1460(4) 0.6651(3) 0.3506(3) 0.0362(14) Uani 1 1 d . .
O35 O 0.0070(3) 0.8044(3) 0.4288(3) 0.0280(13) Uani 1 1 d . .
H35 H -0.010867 0.785175 0.400666 0.042 Uiso 1 1 d R U
O36 O 0.3228(3) 0.8025(3) 0.1513(3) 0.0246(11) Uani 1 1 d . .
O37 O 0.2957(4) 0.8501(4) 0.0317(3) 0.0374(14) Uani 1 1 d . .
H37A H 0.262676 0.857685 -0.000699 0.056 Uiso 1 1 d R U
O38 O 0.1699(3) 0.7932(3) 0.1313(2) 0.0209(11) Uani 1 1 d . .
O39 O 0.4057(4) 0.6193(3) 0.2074(3) 0.0256(12) Uani 1 1 d . .
O40 O 0.4018(4) 0.5168(3) 0.1466(3) 0.0343(14) Uani 1 1 d . .
H40 H 0.465663 0.486917 0.149632 0.051 Uiso 1 1 d R U
O41 O 0.2398(3) 0.6196(3) 0.2026(3) 0.0237(11) Uani 1 1 d . .
O42 O 0.4583(4) 0.6767(4) 0.0473(3) 0.0415(15) Uani 1 1 d . .
H42A H 0.480994 0.684752 0.074851 0.062 Uiso 1 1 d R U
O43 O 0.2773(5) 0.1156(4) 0.5136(4) 0.0568(19) Uani 1 1 d . .
O44 O 0.3565(5) -0.0255(4) 0.4785(4) 0.072(2) Uani 1 1 d . .
H44A H 0.376441 -0.044459 0.437092 0.107 Uiso 1 1 d R U
O45 O 0.3550(5) 0.1067(5) 0.3841(4) 0.074(2) Uani 1 1 d . .
H45 H 0.320634 0.112481 0.353630 0.112 Uiso 1 1 d R U
O46 O 0.2583(5) 0.1118(5) 0.3041(3) 0.060(2) Uani 1 1 d . .
O47 O 0.2674(4) -0.0393(4) 0.3513(3) 0.0444(17) Uani 1 1 d . .
H47A H 0.260792 -0.062679 0.320961 0.067 Uiso 1 1 d R U
O48 O 0.1002(4) 0.0738(4) 0.3431(4) 0.0527(18) Uani 1 1 d . .
H48A H 0.077384 0.038445 0.335254 0.079 Uiso 1 1 d R U
O49 O 0.1157(4) 0.1592(4) 0.4408(3) 0.0461(16) Uani 1 1 d . .
H49A H 0.076982 0.166979 0.485678 0.069 Uiso 1 1 d R U
P1 P 0.87907(13) 0.87209(11) 0.16417(10) 0.0166(4) Uani 1 1 d . .
P2 P 0.99128(13) 0.71854(12) 0.09727(10) 0.0183(4) Uani 1 1 d . .
P3 P 0.85786(13) 0.71038(11) 0.38915(9) 0.0163(4) Uani 1 1 d . .
P4 P 0.97713(13) 0.55601(11) 0.32319(9) 0.0153(4) Uani 1 1 d . .
P5 P 0.50722(13) 0.81743(12) 0.32192(11) 0.0211(4) Uani 1 1 d . .
P6 P 0.56988(13) 0.63324(12) 0.35706(10) 0.0189(4) Uani 1 1 d . .
P7 P 0.63911(13) 0.72830(12) 0.10854(10) 0.0201(4) Uani 1 1 d . .
P8 P 0.75905(14) 0.54625(12) 0.15605(11) 0.0223(4) Uani 1 1 d . .
P9 P 0.12410(14) 0.87032(12) 0.31705(11) 0.0216(4) Uani 1 1 d . .
P10 P 0.19068(14) 0.69361(12) 0.39001(10) 0.0217(4) Uani 1 1 d . .
P11 P 0.27820(14) 0.78655(12) 0.10326(10) 0.0210(4) Uani 1 1 d . .
P12 P 0.34892(13) 0.60686(12) 0.16642(10) 0.0202(4) Uani 1 1 d . .
P13 P 0.29763(18) 0.07063(17) 0.45635(15) 0.0467(7) Uani 1 1 d . .
P14 P 0.20367(16) 0.05198(14) 0.35491(12) 0.0344(5) Uani 1 1 d . .
O50 O 0.1901(5) 0.8887(4) 0.9429(3) 0.0491(16) Uani 1 1 d . .
O51 O 0.0331(5) 0.5740(5) 0.9901(4) 0.075(3) Uani 1 1 d . .
O52 O 0.3791(5) 0.5200(4) 0.4725(4) 0.063(2) Uani 1 1 d . .
O53 O 0.5785(5) 0.4355(5) 0.1667(5) 0.085(3) Uani 1 1 d . .
O54 O -0.0007(5) 0.3476(4) 0.4576(3) 0.0531(17) Uani 1 1 d . .
O55 O 0.7857(7) 0.3319(6) 0.1194(5) 0.114(4) Uani 1 1 d . .
O56 O 0.5293(8) 0.8783(7) 0.4916(6) 0.122(4) Uani 1 1 d . .
O57 O 0.1573(10) 0.2699(10) 0.3221(8) 0.188(6) Uani 1 1 d . .
O58 O 0.4474(8) 0.9069(9) 0.0284(7) 0.167(6) Uani 1 1 d . .
O59 O 0.3365(11) 0.7768(9) 0.8269(6) 0.169(5) Uani 1 1 d . .

loop_
_atom_site_aniso_label
_atom_site_aniso_U_11
_atom_site_aniso_U_22
_atom_site_aniso_U_33
_atom_site_aniso_U_23
_atom_site_aniso_U_13
_atom_site_aniso_U_12
C1 0.015(4) 0.023(4) 0.022(4) -0.003(3) -0.007(3) -0.005(3)
C2 0.034(5) 0.033(5) 0.030(4) 0.001(4) -0.021(4) -0.007(4)
C3 0.016(4) 0.016(4) 0.022(4) -0.002(3) -0.010(3) -0.004(3)
C4 0.042(5) 0.017(4) 0.034(5) 0.002(4) -0.001(4) -0.013(4)
C5 0.025(4) 0.031(5) 0.026(4) -0.011(4) -0.010(3) -0.002(4)
C6 0.028(5) 0.030(5) 0.028(4) -0.001(4) 0.018(3) -0.002(4)
C7 0.024(4) 0.036(5) 0.022(4) -0.015(4) -0.003(3) -0.014(4)
C8 0.028(4) 0.044(5) 0.035(5) -0.020(4) -0.009(3) -0.009(4)
C9 0.015(4) 0.028(4) 0.026(4) -0.012(3) -0.007(3) -0.007(3)
C10 0.028(4) 0.042(5) 0.034(5) -0.022(4) -0.010(3) -0.007(4)
C11 0.016(4) 0.034(5) 0.026(4) -0.006(4) -0.004(3) -0.010(4)
C12 0.068(7) 0.054(6) 0.033(5) -0.007(5) -0.025(4) -0.032(5)
C13 0.029(5) 0.025(5) 0.047(5) -0.018(4) -0.008(4) -0.001(4)
C14 0.061(7) 0.034(6) 0.039(5) -0.005(4) -0.011(4) -0.013(5)
C15 0.052(6) 0.020(5) 0.065(6) -0.001(5) -0.031(5) -0.013(4)
C16 0.040(5) 0.015(4) 0.067(6) 0.001(4) -0.031(5) -0.004(4)
C17 0.036(5) 0.016(4) 0.041(5) -0.005(4) -0.017(4) -0.010(4)
C18 0.030(5) 0.021(5) 0.071(6) -0.015(5) -0.012(4) -0.007(4)
C19 0.029(5) 0.032(5) 0.076(7) -0.015(5) -0.014(4) -0.010(4)
C20 0.035(5) 0.016(4) 0.038(5) -0.002(4) -0.017(4) -0.007(4)
C21 0.028(4) 0.019(4) 0.034(4) -0.002(4) -0.013(3) -0.009(4)
C22 0.028(5) 0.020(4) 0.044(5) -0.006(4) -0.012(4) -0.001(4)
C23 0.042(5) 0.024(5) 0.043(5) -0.008(4) -0.019(4) 0.000(4)
C24 0.042(5) 0.027(5) 0.041(5) -0.010(4) -0.020(4) 0.006(4)
C25 0.044(6) 0.056(7) 0.082(8) -0.018(6) -0.035(5) -0.012(5)
C26 0.027(5) 0.030(5) 0.095(8) -0.016(6) -0.025(5) 0.002(4)
C27 0.026(4) 0.015(4) 0.043(5) -0.006(4) -0.017(3) -0.002(3)
C28 0.026(4) 0.013(4) 0.036(4) -0.009(4) -0.009(3) -0.006(3)
C29 0.029(5) 0.021(5) 0.051(5) -0.006(4) -0.013(4) -0.006(4)
C30 0.061(6) 0.024(5) 0.047(5) -0.004(4) -0.026(5) -0.018(5)
C31 0.039(5) 0.025(5) 0.036(5) -0.013(4) -0.014(4) 0.004(4)
C32 0.031(5) 0.021(4) 0.031(4) -0.009(4) -0.009(3) -0.003(4)
C33 0.035(5) 0.018(4) 0.042(5) 0.000(4) -0.015(4) -0.010(4)
C34 0.027(4) 0.017(4) 0.040(5) -0.006(4) -0.013(3) -0.005(3)
C35 0.024(4) 0.018(4) 0.024(4) -0.002(3) -0.011(3) -0.007(3)
C36 0.025(4) 0.019(4) 0.038(5) -0.006(4) -0.013(3) -0.004(3)
C37 0.024(4) 0.022(4) 0.038(5) -0.010(4) -0.011(3) 0.004(4)
C38 0.022(4) 0.018(4) 0.022(4) -0.001(3) -0.011(3) -0.004(3)
C39 0.026(4) 0.012(4) 0.022(4) 0.000(3) -0.009(3) -0.009(3)
C40 0.030(4) 0.013(4) 0.026(4) -0.001(3) -0.016(3) -0.004(3)
C41 0.034(5) 0.018(4) 0.045(5) -0.010(4) -0.012(4) -0.006(4)
C42 0.029(5) 0.029(5) 0.058(6) -0.016(5) -0.017(4) -0.007(4)
C43 0.041(5) 0.027(5) 0.039(5) -0.006(4) -0.018(4) -0.014(4)
C44 0.036(5) 0.016(4) 0.047(5) 0.001(4) -0.023(4) -0.010(4)
C45 0.023(4) 0.013(4) 0.034(4) -0.002(3) -0.013(3) -0.001(3)
C46 0.025(4) 0.018(4) 0.042(5) -0.009(4) -0.016(4) 0.004(3)
C47 0.023(5) 0.035(6) 0.101(8) -0.020(6) -0.024(5) -0.001(4)
C48 0.032(6) 0.073(8) 0.077(8) -0.017(7) -0.026(5) -0.014(5)
C49 0.040(6) 0.026(5) 0.051(6) 0.001(5) -0.022(5) 0.011(4)
C50 0.033(5) 0.017(4) 0.060(6) 0.001(4) -0.017(4) -0.001(4)
Gd1 0.01173(18) 0.00948(18) 0.01996(18) -0.00099(14) -0.00784(13) -0.00273(14)
Gd2 0.01164(18) 0.01169(19) 0.02477(19) -0.00381(15) -0.00840(13) -0.00208(15)
Gd3 0.01617(19) 0.0183(2) 0.02062(19) -0.00118(15) -0.00900(14) -0.00771(15)
N1 0.043(4) 0.036(4) 0.040(4) -0.002(4) -0.015(3) -0.024(4)
N2 0.033(4) 0.011(3) 0.054(4) -0.007(3) -0.020(3) -0.003(3)
N3 0.029(4) 0.016(3) 0.048(4) -0.004(3) -0.021(3) 0.001(3)
N4 0.029(4) 0.018(4) 0.047(4) -0.004(3) -0.016(3) -0.006(3)
N5 0.029(4) 0.034(5) 0.044(4) -0.011(4) -0.015(3) 0.014(3)
N6 0.072(6) 0.011(4) 0.037(4) -0.006(3) -0.022(4) -0.010(4)
N7 0.043(4) 0.016(3) 0.034(4) -0.006(3) -0.015(3) -0.005(3)
N8 0.022(3) 0.013(3) 0.042(4) -0.007(3) -0.012(3) -0.001(3)
N9 0.020(3) 0.019(4) 0.046(4) -0.001(3) -0.015(3) -0.007(3)
N10 0.031(4) 0.015(3) 0.033(4) -0.001(3) -0.013(3) -0.007(3)
N11 0.030(4) 0.028(4) 0.036(4) 0.002(3) -0.016(3) -0.016(3)
N12 0.032(4) 0.042(5) 0.047(5) -0.002(4) -0.023(4) 0.014(4)
O1 0.024(3) 0.022(3) 0.031(3) -0.010(2) -0.019(2) 0.004(2)
O2 0.032(3) 0.013(3) 0.035(3) 0.002(2) -0.019(2) -0.005(2)
O3 0.022(3) 0.026(3) 0.030(3) -0.007(2) -0.003(2) -0.014(2)
O4 0.021(3) 0.012(3) 0.028(3) -0.008(2) -0.015(2) 0.001(2)
O5 0.031(3) 0.044(4) 0.026(3) -0.016(3) 0.002(2) -0.020(3)
O6 0.019(3) 0.023(3) 0.026(3) -0.004(2) -0.008(2) -0.010(2)
O7 0.022(3) 0.030(3) 0.028(3) 0.011(2) -0.010(2) -0.016(2)
O8 0.017(3) 0.016(3) 0.032(3) -0.005(2) -0.004(2) -0.009(2)
O9 0.043(3) 0.021(3) 0.026(3) -0.008(2) -0.007(2) -0.006(3)
O10 0.025(3) 0.017(3) 0.036(3) -0.007(2) -0.016(2) -0.003(2)
O11 0.018(3) 0.017(3) 0.025(3) -0.005(2) -0.005(2) -0.008(2)
O12 0.032(3) 0.012(3) 0.029(3) -0.002(2) -0.010(2) -0.010(2)
O13 0.017(3) 0.028(3) 0.032(3) -0.010(3) -0.015(2) 0.003(2)
O14 0.035(3) 0.027(3) 0.033(3) -0.007(3) -0.027(2) 0.004(3)
O15 0.019(3) 0.014(3) 0.039(3) -0.004(2) -0.016(2) -0.002(2)
O16 0.027(3) 0.027(3) 0.061(4) -0.026(3) -0.018(3) 0.002(3)
O17 0.014(2) 0.017(3) 0.026(3) -0.002(2) -0.009(2) -0.005(2)
O18 0.016(3) 0.019(3) 0.031(3) -0.002(2) -0.011(2) -0.004(2)
O19 0.033(3) 0.031(3) 0.030(3) 0.012(3) -0.016(2) -0.012(3)
O20 0.026(3) 0.018(3) 0.021(3) -0.002(2) -0.013(2) -0.006(2)
O21 0.087(6) 0.066(5) 0.083(5) -0.035(5) -0.062(4) 0.003(4)
O22 0.024(3) 0.024(3) 0.038(3) -0.012(3) -0.019(2) 0.002(2)
O23 0.032(3) 0.043(4) 0.031(3) 0.009(3) -0.008(2) -0.012(3)
O24 0.014(3) 0.039(3) 0.022(3) -0.006(2) -0.003(2) -0.008(2)
O25 0.025(3) 0.021(3) 0.029(3) -0.007(2) -0.013(2) -0.006(2)
O26 0.028(3) 0.031(3) 0.048(4) -0.025(3) -0.005(3) -0.005(3)
O27 0.020(3) 0.026(3) 0.042(3) -0.014(3) -0.003(2) -0.009(2)
O28 0.014(3) 0.051(4) 0.029(3) -0.018(3) 0.005(2) -0.015(3)
O29 0.022(3) 0.023(3) 0.038(3) -0.011(3) -0.007(2) -0.007(2)
O30 0.018(3) 0.019(3) 0.054(4) -0.011(3) -0.011(2) 0.001(2)
O31 0.040(3) 0.033(3) 0.027(3) -0.003(3) -0.015(2) -0.021(3)
O32 0.018(3) 0.024(3) 0.031(3) -0.001(2) -0.006(2) 0.001(2)
O33 0.036(3) 0.032(3) 0.027(3) 0.004(3) -0.012(2) -0.015(3)
O34 0.031(3) 0.029(3) 0.053(4) -0.021(3) -0.026(3) 0.006(3)
O35 0.013(3) 0.041(3) 0.035(3) -0.025(3) 0.004(2) -0.011(2)
O36 0.022(3) 0.022(3) 0.032(3) 0.000(2) -0.016(2) -0.006(2)
O37 0.038(3) 0.053(4) 0.028(3) 0.015(3) -0.019(2) -0.029(3)
O38 0.017(3) 0.019(3) 0.028(3) -0.001(2) -0.012(2) -0.005(2)
O39 0.028(3) 0.020(3) 0.034(3) -0.005(2) -0.015(2) -0.008(2)
O40 0.023(3) 0.029(3) 0.056(4) -0.019(3) -0.013(3) -0.003(3)
O41 0.015(3) 0.020(3) 0.029(3) -0.001(2) -0.007(2) -0.002(2)
O42 0.018(3) 0.061(4) 0.040(3) -0.014(3) 0.003(2) -0.013(3)
O43 0.074(5) 0.041(4) 0.066(5) -0.028(4) -0.029(4) -0.009(4)
O44 0.075(5) 0.054(5) 0.090(6) -0.045(5) -0.045(4) 0.015(4)
O45 0.048(5) 0.102(7) 0.093(6) -0.031(5) -0.007(4) -0.045(5)
O46 0.086(5) 0.069(5) 0.043(4) -0.010(4) -0.006(3) -0.052(5)
O47 0.025(3) 0.046(4) 0.071(4) -0.043(4) -0.016(3) 0.003(3)
O48 0.038(4) 0.031(4) 0.100(6) -0.018(4) -0.037(4) -0.002(3)
O49 0.042(4) 0.032(4) 0.049(4) -0.016(3) -0.005(3) 0.001(3)
P1 0.0150(9) 0.0117(9) 0.0236(9) 0.0001(8) -0.0097(7) -0.0035(8)
P2 0.0160(9) 0.0208(10) 0.0205(9) -0.0059(8) -0.0063(7) -0.0059(8)
P3 0.0146(9) 0.0133(9) 0.0207(9) -0.0032(8) -0.0051(7) -0.0041(8)
P4 0.0147(9) 0.0111(9) 0.0213(9) -0.0020(8) -0.0073(7) -0.0043(8)
P5 0.0166(10) 0.0176(10) 0.0332(11) -0.0108(9) -0.0111(8) -0.0020(8)
P6 0.0174(10) 0.0186(10) 0.0194(9) 0.0010(8) -0.0082(7) -0.0050(8)
P7 0.0149(9) 0.0239(11) 0.0215(9) -0.0025(8) -0.0072(7) -0.0059(8)
P8 0.0180(10) 0.0225(11) 0.0304(11) -0.0129(9) -0.0062(8) -0.0054(8)
P9 0.0191(10) 0.0204(10) 0.0310(11) -0.0077(9) -0.0083(8) -0.0089(8)
P10 0.0183(10) 0.0238(11) 0.0232(10) -0.0060(9) -0.0066(7) -0.0055(8)
P11 0.0180(10) 0.0240(11) 0.0228(10) 0.0018(9) -0.0099(7) -0.0092(9)
P12 0.0159(9) 0.0197(10) 0.0280(10) -0.0092(9) -0.0067(8) -0.0049(8)
P13 0.0379(14) 0.0525(17) 0.0595(16) -0.0333(14) -0.0134(12) -0.0088(12)
P14 0.0344(13) 0.0354(13) 0.0396(13) -0.0143(11) -0.0103(10) -0.0125(11)
O50 0.050(4) 0.054(4) 0.043(4) 0.022(3) -0.027(3) -0.026(3)
O51 0.042(4) 0.106(6) 0.095(6) -0.080(5) 0.015(4) -0.030(4)
O52 0.060(5) 0.059(5) 0.073(5) 0.009(4) -0.045(4) -0.014(4)
O53 0.037(4) 0.067(5) 0.166(9) -0.047(6) -0.044(5) -0.001(4)
O54 0.057(4) 0.054(4) 0.051(4) -0.004(4) -0.015(3) -0.025(4)
O55 0.109(8) 0.092(7) 0.137(9) -0.053(7) 0.025(6) -0.057(6)
O56 0.123(9) 0.114(9) 0.140(9) -0.042(8) -0.041(7) -0.034(7)
O57 0.123(11) 0.222(16) 0.204(14) -0.044(13) -0.051(10) -0.036(11)
O58 0.110(9) 0.241(15) 0.201(12) 0.019(11) -0.054(8) -0.138(10)
O59 0.229(15) 0.175(14) 0.115(10) 0.005(9) -0.050(9) -0.098(12)

loop_
_atom_type_symbol
_atom_type_description
_atom_type_scat_dispersion_real
_atom_type_scat_dispersion_imag
_atom_type_scat_source
C C 0.0033 0.0016 'International Tables Vol C Tables 4.2.6.8 and 6.1.1.4'
H H 0.0000 0.0000 'International Tables Vol C Tables 4.2.6.8 and 6.1.1.4'
N N 0.0061 0.0033 'International Tables Vol C Tables 4.2.6.8 and 6.1.1.4'
O O 0.0106 0.0060 'International Tables Vol C Tables 4.2.6.8 and 6.1.1.4'
P P 0.1023 0.0942 'International Tables Vol C Tables 4.2.6.8 and 6.1.1.4'
Gd Gd -0.1653 3.9035 'International Tables Vol C Tables 4.2.6.8 and 6.1.1.4'

loop_
_geom_angle_atom_site_label_1
_geom_angle_atom_site_label_2
_geom_angle_atom_site_label_3
_geom_angle
_geom_angle_site_symmetry_1
_geom_angle_site_symmetry_3
O7 C1 C2 107.4(6) . .
O7 C1 P2 109.3(5) . .
C2 C1 P2 111.8(5) . .
O7 C1 P1 108.0(4) . .
C2 C1 P1 112.1(5) . .
P2 C1 P1 108.1(4) . .
O14 C3 C4 109.3(6) . .
O14 C3 P3 106.4(4) . .
C4 C3 P3 110.9(5) . .
O14 C3 P4 107.2(4) . .
C4 C3 P4 113.7(5) . .
P3 C3 P4 108.9(4) . .
O21 C5 C6 110.3(7) . .
O21 C5 P5 107.3(5) . .
C6 C5 P5 112.4(5) . .
O21 C5 P6 108.2(5) . .
C6 C5 P6 111.2(5) . .
P5 C5 P6 107.4(4) . .
O28 C7 C8 106.8(5) . .
O28 C7 P8 106.3(5) . .
C8 C7 P8 111.9(5) . .
O28 C7 P7 106.6(5) . .
C8 C7 P7 113.3(5) . .
P8 C7 P7 111.5(4) . .
O35 C9 C10 107.4(5) . .
O35 C9 P9 107.5(5) . .
C10 C9 P9 113.9(5) . .
O35 C9 P10 107.1(4) . .
C10 C9 P10 112.4(5) . .
P9 C9 P10 108.1(3) . .
O42 C11 C12 109.2(6) . .
O42 C11 P12 109.5(5) . .
C12 C11 P12 110.9(6) . .
O42 C11 P11 108.5(5) . .
C12 C11 P11 110.9(6) . .
P12 C11 P11 107.8(4) . .
O49 C13 C14 112.1(7) . .
O49 C13 P13 105.9(5) . .
C14 C13 P13 111.9(6) . .
O49 C13 P14 102.8(6) . .
C14 C13 P14 111.9(5) . .
P13 C13 P14 111.6(4) . .
N1 C15 C16 121.3(8) . .
C15 C16 C17 119.5(8) . .
C18 C17 C16 118.2(7) . .
C18 C17 C20 122.4(7) . .
C16 C17 C20 119.4(7) . .
C17 C18 C19 121.3(8) . .
N1 C19 C18 118.6(8) . .
N2 C20 N3 123.9(7) . .
N2 C20 C17 117.7(7) . .
N3 C20 C17 118.4(6) . .
N4 C21 N3 124.4(7) . .
N4 C21 C22 117.9(6) . .
N3 C21 C22 117.6(7) . .
C26 C22 C23 118.7(8) . .
C26 C22 C21 122.0(7) . .
C23 C22 C21 119.2(7) . .
C24 C23 C22 118.9(8) . .
N5 C24 C23 120.7(8) . .
N5 C25 C26 119.4(8) . .
C25 C26 C22 119.5(9) . .
N2 C27 N4 125.7(7) . .
N2 C27 C28 117.8(6) . .
N4 C27 C28 116.5(6) . .
C32 C28 C29 119.7(7) . .
C32 C28 C27 120.4(6) . .
C29 C28 C27 119.9(7) . .
C30 C29 C28 119.1(8) . .
N6 C30 C29 119.1(8) . .
N6 C31 C32 119.8(8) . .
C31 C32 C28 118.4(7) . .
N7 C33 C34 120.5(7) . .
C33 C34 C35 118.9(7) . .
C34 C35 C36 119.5(7) . .
C34 C35 C38 120.0(6) . .
C36 C35 C38 120.5(6) . .
C37 C36 C35 118.8(7) . .
N7 C37 C36 119.9(7) . .
N9 C38 N8 126.7(7) . .
N9 C38 C35 117.6(6) . .
N8 C38 C35 115.6(6) . .
N10 C39 N9 125.7(6) . .
N10 C39 C40 117.5(6) . .
N9 C39 C40 116.8(6) . .
C41 C40 C44 119.2(7) . .
C41 C40 C39 121.0(6) . .
C44 C40 C39 119.8(7) . .
C42 C41 C40 120.2(7) . .
N11 C42 C41 119.8(7) . .
N11 C43 C44 121.8(7) . .
C40 C44 C43 117.8(7) . .
N8 C45 N10 125.6(7) . .
N8 C45 C46 115.9(6) . .
N10 C45 C46 118.5(6) . .
C50 C46 C47 119.7(8) . .
C50 C46 C45 118.9(7) . .
C47 C46 C45 121.4(7) . .
C46 C47 C48 117.9(9) . .
N12 C48 C47 120.0(9) . .
N12 C49 C50 119.0(8) . .
C46 C50 C49 120.5(8) . .
O1 Gd1 O41 143.47(17) . 1_655
O1 Gd1 O31 76.71(17) . 1_655
O41 Gd1 O31 110.60(17) 1_655 1_655
O1 Gd1 O8 74.44(17) . .
O41 Gd1 O8 140.84(17) 1_655 .
O31 Gd1 O8 82.44(16) 1_655 .
O1 Gd1 O4 75.17(15) . .
O41 Gd1 O4 77.64(15) 1_655 .
O31 Gd1 O4 139.05(17) 1_655 .
O8 Gd1 O4 117.19(15) . .
O1 Gd1 O11 124.10(16) . .
O41 Gd1 O11 71.52(16) 1_655 .
O31 Gd1 O11 143.95(17) 1_655 .
O8 Gd1 O11 76.89(15) . .
O4 Gd1 O11 76.99(15) . .
O1 Gd1 O34 136.10(16) . 1_655
O41 Gd1 O34 78.19(17) 1_655 1_655
O31 Gd1 O34 73.52(18) 1_655 1_655
O8 Gd1 O34 70.31(17) . 1_655
O4 Gd1 O34 145.22(16) . 1_655
O11 Gd1 O34 71.83(16) . 1_655
O1 Gd1 O38 75.54(17) . 1_655
O41 Gd1 O38 73.63(16) 1_655 1_655
O31 Gd1 O38 71.13(16) 1_655 1_655
O8 Gd1 O38 143.68(15) . 1_655
O4 Gd1 O38 73.42(15) . 1_655
O11 Gd1 O38 138.09(15) . 1_655
O34 Gd1 O38 122.30(16) 1_655 1_655
O13 Gd2 O22 145.02(16) . .
O13 Gd2 O18 82.69(17) . .
O22 Gd2 O18 101.28(17) . .
O13 Gd2 O15 139.13(16) . .
O22 Gd2 O15 74.27(16) . .
O18 Gd2 O15 76.25(16) . .
O13 Gd2 O25 74.13(16) . .
O22 Gd2 O25 74.40(16) . .
O18 Gd2 O25 71.36(16) . .
O15 Gd2 O25 128.70(15) . .
O13 Gd2 O6 79.84(17) . .
O22 Gd2 O6 75.85(16) . .
O18 Gd2 O6 141.60(15) . .
O15 Gd2 O6 135.93(17) . .
O25 Gd2 O6 71.06(16) . .
O13 Gd2 O3 114.13(17) . .
O22 Gd2 O3 82.44(17) . .
O18 Gd2 O3 144.93(15) . .
O15 Gd2 O3 71.24(16) . .
O25 Gd2 O3 141.21(16) . .
O6 Gd2 O3 73.37(15) . .
O13 Gd2 O10 72.57(16) . .
O22 Gd2 O10 142.40(16) . .
O18 Gd2 O10 79.61(15) . .
O15 Gd2 O10 69.45(15) . .
O25 Gd2 O10 137.97(16) . .
O6 Gd2 O10 125.98(14) . .
O3 Gd2 O10 77.01(16) . .
O17 Gd3 O36 111.60(17) . .
O17 Gd3 O39 159.59(16) . .
O36 Gd3 O39 80.29(17) . .
O17 Gd3 O32 101.59(17) . .
O36 Gd3 O32 118.05(17) . .
O39 Gd3 O32 86.01(17) . .
O17 Gd3 O20 77.36(16) . .
O36 Gd3 O20 156.39(16) . .
O39 Gd3 O20 85.61(16) . .
O32 Gd3 O20 79.39(17) . .
O17 Gd3 O24 88.89(16) . .
O36 Gd3 O24 76.44(17) . .
O39 Gd3 O24 77.58(17) . .
O32 Gd3 O24 156.11(17) . .
O20 Gd3 O24 82.12(17) . .
O17 Gd3 O29 70.46(15) . .
O36 Gd3 O29 73.60(16) . .
O39 Gd3 O29 129.84(15) . .
O32 Gd3 O29 70.50(17) . .
O20 Gd3 O29 129.49(15) . .
O24 Gd3 O29 133.39(17) . .
C15 N1 C19 121.1(7) . .
C27 N2 C20 115.4(7) . .
C21 N3 C20 115.6(6) . .
C21 N4 C27 115.0(6) . .
C24 N5 C25 122.7(8) . .
C31 N6 C30 123.9(7) . .
C33 N7 C37 122.3(7) . .
C38 N8 C45 113.4(6) . .
C38 N9 C39 113.8(6) . .
C39 N10 C45 114.7(6) . .
C43 N11 C42 121.2(7) . .
C49 N12 C48 122.8(8) . .
P1 O1 Gd1 146.2(3) . .
P1 O3 Gd2 135.8(3) . .
P2 O4 Gd1 141.0(3) . .
P2 O6 Gd2 130.3(2) . .
P3 O8 Gd1 136.4(2) . .
P3 O10 Gd2 135.0(3) . .
P4 O11 Gd1 129.4(3) . .
P4 O13 Gd2 154.1(3) . .
P5 O15 Gd2 138.0(3) . .
P5 O17 Gd3 141.0(3) . .
P6 O18 Gd2 133.4(3) . .
P6 O20 Gd3 139.2(3) . .
P7 O22 Gd2 146.6(3) . .
P7 O24 Gd3 145.6(3) . .
P8 O25 Gd2 143.7(3) . .
P9 O29 Gd3 127.2(2) . .
P9 O31 Gd1 150.9(3) . 1_455
P10 O32 Gd3 140.4(3) . .
P10 O34 Gd1 136.9(3) . 1_455
P11 O36 Gd3 141.0(3) . .
P11 O38 Gd1 130.2(3) . 1_455
P12 O39 Gd3 134.0(3) . .
P12 O41 Gd1 143.7(3) . 1_455
O1 P1 O3 114.5(3) . .
O1 P1 O2 110.6(3) . .
O3 P1 O2 110.8(3) . .
O1 P1 C1 105.2(3) . .
O3 P1 C1 106.3(3) . .
O2 P1 C1 109.1(3) . .
O6 P2 O4 113.3(3) . .
O6 P2 O5 110.5(3) . .
O4 P2 O5 109.1(3) . .
O6 P2 C1 109.5(3) . .
O4 P2 C1 109.6(3) . .
O5 P2 C1 104.5(3) . .
O10 P3 O8 113.2(3) . .
O10 P3 O9 111.1(3) . .
O8 P3 O9 110.4(3) . .
O10 P3 C3 110.6(3) . .
O8 P3 C3 108.9(3) . .
O9 P3 C3 102.1(3) . .
O13 P4 O12 112.6(3) . .
O13 P4 O11 112.0(3) . .
O12 P4 O11 110.8(3) . .
O13 P4 C3 107.0(3) . .
O12 P4 C3 108.5(3) . .
O11 P4 C3 105.6(3) . .
O15 P5 O17 117.5(3) . .
O15 P5 O16 107.8(3) . .
O17 P5 O16 107.5(3) . .
O15 P5 C5 106.8(3) . .
O17 P5 C5 109.2(3) . .
O16 P5 C5 107.7(3) . .
O18 P6 O20 115.4(3) . .
O18 P6 O19 111.7(3) . .
O20 P6 O19 106.6(3) . .
O18 P6 C5 105.0(3) . .
O20 P6 C5 109.9(3) . .
O19 P6 C5 108.1(3) . .
O22 P7 O24 115.8(3) . .
O22 P7 O23 109.3(3) . .
O24 P7 O23 108.9(3) . .
O22 P7 C7 107.1(3) . .
O24 P7 C7 110.7(3) . .
O23 P7 C7 104.5(3) . .
O26 P8 O25 116.9(3) . .
O26 P8 O27 106.2(3) . .
O25 P8 O27 111.1(3) . .
O26 P8 C7 109.8(3) . .
O25 P8 C7 106.5(3) . .
O27 P8 C7 105.7(3) . .
O31 P9 O30 115.3(3) . .
O31 P9 O29 109.9(3) . .
O30 P9 O29 110.2(3) . .
O31 P9 C9 105.6(3) . .
O30 P9 C9 109.2(3) . .
O29 P9 C9 106.3(3) . .
O32 P10 O34 114.5(3) . .
O32 P10 O33 107.3(3) . .
O34 P10 O33 110.5(3) . .
O32 P10 C9 110.2(3) . .
O34 P10 C9 108.2(3) . .
O33 P10 C9 105.7(3) . .
O38 P11 O36 116.9(3) . .
O38 P11 O37 111.3(3) . .
O36 P11 O37 105.5(3) . .
O38 P11 C11 108.1(3) . .
O36 P11 C11 107.7(3) . .
O37 P11 C11 106.9(3) . .
O39 P12 O41 116.0(3) . .
O39 P12 O40 110.0(3) . .
O41 P12 O40 108.2(3) . .
O39 P12 C11 108.8(3) . .
O41 P12 C11 106.8(3) . .
O40 P12 C11 106.6(3) . .
O43 P13 O45 112.8(4) . .
O43 P13 O44 108.9(4) . .
O45 P13 O44 111.2(4) . .
O43 P13 C13 112.8(4) . .
O45 P13 C13 106.6(4) . .
O44 P13 C13 104.3(4) . .
O47 P14 O46 112.3(4) . .
O47 P14 O48 111.4(3) . .
O46 P14 O48 111.9(4) . .
O47 P14 C13 109.2(4) . .
O46 P14 C13 103.6(4) . .
O48 P14 C13 107.9(4) . .

loop_
_geom_bond_atom_site_label_1
_geom_bond_atom_site_label_2
_geom_bond_distance
_geom_bond_site_symmetry_2
C1 O7 1.443(8) .
C1 C2 1.505(9) .
C1 P2 1.818(7) .
C1 P1 1.842(7) .
C3 O14 1.449(8) .
C3 C4 1.516(10) .
C3 P3 1.814(7) .
C3 P4 1.835(7) .
C5 O21 1.482(7) .
C5 C6 1.501(10) .
C5 P5 1.800(8) .
C5 P6 1.834(7) .
C7 O28 1.446(8) .
C7 C8 1.535(9) .
C7 P8 1.826(8) .
C7 P7 1.833(7) .
C9 O35 1.446(8) .
C9 C10 1.509(9) .
C9 P9 1.819(8) .
C9 P10 1.827(7) .
C11 O42 1.466(8) .
C11 C12 1.502(9) .
C11 P12 1.820(8) .
C11 P11 1.822(8) .
C13 O49 1.434(9) .
C13 C14 1.555(11) .
C13 P13 1.828(8) .
C13 P14 1.835(8) .
C15 N1 1.317(10) .
C15 C16 1.341(11) .
C16 C17 1.396(10) .
C17 C18 1.331(11) .
C17 C20 1.490(10) .
C18 C19 1.381(10) .
C19 N1 1.343(10) .
C20 N2 1.330(9) .
C20 N3 1.345(9) .
C21 N4 1.328(9) .
C21 N3 1.335(9) .
C21 C22 1.468(10) .
C22 C26 1.383(11) .
C22 C23 1.395(11) .
C23 C24 1.354(11) .
C24 N5 1.316(10) .
C25 N5 1.329(12) .
C25 C26 1.369(12) .
C27 N2 1.319(9) .
C27 N4 1.329(9) .
C27 C28 1.490(9) .
C28 C32 1.382(10) .
C28 C29 1.407(10) .
C29 C30 1.358(11) .
C30 N6 1.332(11) .
C31 N6 1.324(10) .
C31 C32 1.374(10) .
C33 N7 1.336(10) .
C33 C34 1.357(10) .
C34 C35 1.394(9) .
C35 C36 1.394(10) .
C35 C38 1.492(9) .
C36 C37 1.369(10) .
C37 N7 1.338(9) .
C38 N9 1.326(8) .
C38 N8 1.328(9) .
C39 N10 1.316(9) .
C39 N9 1.332(9) .
C39 C40 1.486(9) .
C40 C41 1.373(10) .
C40 C44 1.380(10) .
C41 C42 1.368(10) .
C42 N11 1.333(10) .
C43 N11 1.314(10) .
C43 C44 1.384(10) .
C45 N8 1.330(9) .
C45 N10 1.334(9) .
C45 C46 1.498(10) .
C46 C50 1.370(11) .
C46 C47 1.370(10) .
C47 C48 1.382(12) .
C48 N12 1.351(12) .
C49 N12 1.294(11) .
C49 C50 1.378(11) .
Gd1 O1 2.312(5) .
Gd1 O41 2.344(5) 1_655
Gd1 O31 2.363(5) 1_655
Gd1 O8 2.408(4) .
Gd1 O4 2.415(4) .
Gd1 O11 2.417(5) .
Gd1 O34 2.446(5) 1_655
Gd1 O38 2.498(5) 1_655
Gd2 O13 2.309(5) .
Gd2 O22 2.342(5) .
Gd2 O18 2.370(5) .
Gd2 O15 2.411(5) .
Gd2 O25 2.414(4) .
Gd2 O6 2.443(5) .
Gd2 O3 2.451(5) .
Gd2 O10 2.553(5) .
Gd3 O17 2.250(4) .
Gd3 O36 2.303(5) .
Gd3 O39 2.309(4) .
Gd3 O32 2.342(5) .
Gd3 O20 2.353(5) .
Gd3 O24 2.360(4) .
Gd3 O29 2.628(5) .
O1 P1 1.502(5) .
O2 P1 1.521(5) .
O3 P1 1.516(5) .
O4 P2 1.506(5) .
O5 P2 1.569(5) .
O6 P2 1.506(5) .
O8 P3 1.504(5) .
O9 P3 1.561(5) .
O10 P3 1.497(5) .
O11 P4 1.529(4) .
O12 P4 1.508(5) .
O13 P4 1.489(5) .
O15 P5 1.487(5) .
O16 P5 1.558(5) .
O17 P5 1.505(5) .
O18 P6 1.495(5) .
O19 P6 1.561(5) .
O20 P6 1.508(5) .
O22 P7 1.480(5) .
O23 P7 1.560(6) .
O24 P7 1.511(5) .
O25 P8 1.491(5) .
O26 P8 1.490(5) .
O27 P8 1.590(5) .
O29 P9 1.580(5) .
O30 P9 1.507(5) .
O31 P9 1.483(5) .
O32 P10 1.491(5) .
O33 P10 1.559(5) .
O34 P10 1.497(5) .
O36 P11 1.503(5) .
O37 P11 1.572(5) .
O38 P11 1.495(5) .
O39 P12 1.495(5) .
O40 P12 1.557(5) .
O41 P12 1.497(5) .
O43 P13 1.468(6) .
O44 P13 1.570(7) .
O45 P13 1.527(8) .
O46 P14 1.534(6) .
O47 P14 1.505(6) .
O48 P14 1.534(6) .
